data_9017519
loop_
_publ_author_name
'Shin HS'

_publ_section_title
;
 A study on the structure of maghemite (gamma-Fe2O3)
 I. Rietveld analysis of powder XRD patterns
;
_journal_name_full 'Journal of the Korean Ceramic Society'
_journal_page_first 1113
_journal_page_last 1119
_journal_volume 35
_journal_year 1998
_chemical_compound_source Synthetic
_chemical_formula_sum 'Fe2.645 O3.99'
_chemical_name_mineral Maghemite
_space_group_IT_number 212
_space_group_name_Hall 'P 4acd 2ab 3'
_space_group_name_H-M_alt 'P 43 3 2'
_symmetry_space_group_name_H-M 'P 43 3 2'
_cell_angle_alpha 90
_cell_angle_beta 90
_cell_angle_gamma 90
_cell_length_a 8.3457
_cell_length_b 8.3457
_cell_length_c 8.3457
_cell_formula_units_Z 8
_cell_volume 581.284
_database_code_amcsd 0020518
_exptl_crystal_density_diffrn 4.835
_cod_data_source_file inputs/fixed/downloads/17/17610.cif
_cod_data_source_block 17610
_cod_database_code 9017519

loop_
_space_group_symop_operation_xyz
x,y,z
-z,1/2+x,1/2-y
-y,1/2+z,1/2-x
-x,1/2+y,1/2-z
3/4-x,1/4+z,3/4+y
3/4-z,1/4+y,3/4+x
3/4-y,1/4+x,3/4+z
1/4-x,1/4-z,1/4-y
1/4-z,1/4-y,1/4-x
1/4-y,1/4-x,1/4-z
1/2-z,-x,1/2+y
1/2-y,-z,1/2+x
1/2-x,-y,1/2+z
1/2+z,1/2-x,-y
1/2+y,1/2-z,-x
1/2+x,1/2-y,-z
3/4+x,3/4-z,1/4+y
3/4+z,3/4-y,1/4+x
3/4+y,3/4-x,1/4+z
1/4+x,3/4+z,3/4-y
1/4+z,3/4+y,3/4-x
1/4+y,3/4+x,3/4-z
z,x,y
y,z,x

loop_
_atom_site_label
_atom_site_fract_x
_atom_site_fract_y
_atom_site_fract_z
_atom_site_occupancy
_atom_site_U_iso_or_equiv
Fe1 0.62500 0.62500 0.62500 0.35000 0.00633
Fe2 -0.00440 -0.00440 -0.00440 1.00000 0.00899
Fe3 0.12500 0.36690 -0.11690 0.98000 0.00899
O1 0.38170 0.38170 0.38170 0.99000 0.00887
O2 0.38170 0.87360 0.88190 1.00000 0.01013

loop_
_cod_related_entry_id
_cod_related_entry_database
_cod_related_entry_code
1 AMCSD 0020518
